data_1546157
loop_
_publ_author_name
'Kachi-Terajima, Chihiro'
'Ishii, Rikako'
'Tojo, Yoshiaki'
'Fukuda, Masato'
'Kitagawa, Yasutaka'
'Asaoka, Mizuki'
'Miyasaka, Hitoshi'

_publ_section_title
;
 Ferromagnetic Exchange Coupling in a Family of MnIII Salen-Type
 Schiff-Base Out-of-Plane Dimers
;
_journal_name_full 'The Journal of Physical Chemistry C'
_journal_paper_doi 10.1021/acs.jpcc.7b03336
_journal_year 2017
_chemical_formula_sum 'C22 H26 Mn N2 O8 Re'
_chemical_formula_weight 687.59
_chemical_name_systematic
; 
 ? 
;
_space_group_IT_number 61
_symmetry_cell_setting orthorhombic
_symmetry_space_group_name_Hall '-P 2ac 2ab'
_symmetry_space_group_name_H-M 'P b c a'
_atom_sites_solution_hydrogens geom
_atom_sites_solution_primary direct
_atom_sites_solution_secondary difmap
_audit_creation_method SHELXL-97
_cell_angle_alpha 90.00
_cell_angle_beta 90.00
_cell_angle_gamma 90.00
_cell_formula_units_Z 8
_cell_length_a 14.7377(7)
_cell_length_b 16.7073(8)
_cell_length_c 18.4223(9)
_cell_measurement_reflns_used 6244
_cell_measurement_temperature 103(2)
_cell_measurement_theta_max 28.26
_cell_measurement_theta_min 2.68
_cell_volume 4536.1(4)
_computing_cell_refinement 'Bruker SMART'
_computing_data_collection 'Bruker SMART'
_computing_data_reduction 'Bruker SAINT'
_computing_molecular_graphics 'Bruker SHELXTL'
_computing_publication_material 'Bruker SHELXTL'
_computing_structure_refinement 'SHELXL-97 (Sheldrick, 1997)'
_computing_structure_solution 'SHELXS-97 (Sheldrick, 1990)'
_diffrn_ambient_temperature 103(2)
_diffrn_detector_area_resol_mean 8.333
_diffrn_measured_fraction_theta_full 0.999
_diffrn_measured_fraction_theta_max 0.999
_diffrn_measurement_device_type 'CCD area detector'
_diffrn_measurement_method 'phi and omega scans'
_diffrn_radiation_monochromator graphite
_diffrn_radiation_source 'fine-focus sealed tube'
_diffrn_radiation_type MoK\a
_diffrn_radiation_wavelength 0.71073
_diffrn_reflns_av_R_equivalents 0.0354
_diffrn_reflns_av_sigmaI/netI 0.0257
_diffrn_reflns_limit_h_max 8
_diffrn_reflns_limit_h_min -19
_diffrn_reflns_limit_k_max 22
_diffrn_reflns_limit_k_min -22
_diffrn_reflns_limit_l_max 24
_diffrn_reflns_limit_l_min -24
_diffrn_reflns_number 31723
_diffrn_reflns_theta_full 28.29
_diffrn_reflns_theta_max 28.29
_diffrn_reflns_theta_min 2.15
_diffrn_standards_decay_% 0
_exptl_absorpt_coefficient_mu 5.941
_exptl_absorpt_correction_T_max 0.6169
_exptl_absorpt_correction_T_min 0.5122
_exptl_absorpt_correction_type empirical
_exptl_absorpt_process_details 'SADABS; Sheldrick 1996'
_exptl_crystal_colour brown
_exptl_crystal_density_diffrn 2.014
_exptl_crystal_density_method 'not measured'
_exptl_crystal_description prism
_exptl_crystal_F_000 2688
_exptl_crystal_size_max 0.13
_exptl_crystal_size_mid 0.11
_exptl_crystal_size_min 0.09
_refine_diff_density_max 2.191
_refine_diff_density_min -1.932
_refine_diff_density_rms 0.207
_refine_ls_extinction_method none
_refine_ls_goodness_of_fit_ref 1.329
_refine_ls_hydrogen_treatment constr
_refine_ls_matrix_type full
_refine_ls_number_parameters 307
_refine_ls_number_reflns 5637
_refine_ls_number_restraints 0
_refine_ls_restrained_S_all 1.329
_refine_ls_R_factor_all 0.0565
_refine_ls_R_factor_gt 0.0531
_refine_ls_shift/su_max 0.003
_refine_ls_shift/su_mean 0.000
_refine_ls_structure_factor_coef Fsqd
_refine_ls_weighting_details 'calc w=1/[\s^2^(Fo^2^)+(0.0169P)^2^+62.0897P] where P=(Fo^2^+2Fc^2^)/3'
_refine_ls_weighting_scheme calc
_refine_ls_wR_factor_gt 0.1031
_refine_ls_wR_factor_ref 0.1043
_reflns_number_gt 5211
_reflns_number_total 5637
_reflns_threshold_expression >2sigma(I)
_cod_data_source_file jp7b03336_si_012.cif
_cod_data_source_block 091203p
_cod_depositor_comments
;
The following automatic conversions were performed:

'_symmetry_cell_setting' value 'Orthorhombic' changed to
'orthorhombic' according to
/home/data/users/saulius/crontab/automatic-downloads/rss-feeds/ACS/lib/dictionaries/cif_core.dic
dictionary named 'cif_core.dic' version 2.4.2 from 2011-04-26.

Automatic conversion script
Id: cif_fix_values 4973 2017-02-22 13:04:09Z antanas 
;
_cod_original_sg_symbol_H-M Pbca
_cod_database_code 1546157

loop_
_symmetry_equiv_pos_as_xyz
'x, y, z'
'-x+1/2, -y, z+1/2'
'-x, y+1/2, -z+1/2'
'x+1/2, -y+1/2, -z'
'-x, -y, -z'
'x-1/2, y, -z-1/2'
'x, -y-1/2, z-1/2'
'-x-1/2, y-1/2, z'

loop_
_atom_site_label
_atom_site_type_symbol
_atom_site_fract_x
_atom_site_fract_y
_atom_site_fract_z
_atom_site_U_iso_or_equiv
_atom_site_adp_type
_atom_site_occupancy
_atom_site_symmetry_multiplicity
_atom_site_calc_flag
_atom_site_refinement_flags
C1 C 0.0804(4) 1.1422(4) 0.5813(3) 0.0106(12) Uani 1 1 d .
C2 C 0.0434(4) 1.2202(4) 0.5876(4) 0.0144(13) Uani 1 1 d .
H2 H 0.0163 1.2446 0.5463 0.017 Uiso 1 1 calc R
C3 C 0.0459(4) 1.2609(4) 0.6523(3) 0.0135(13) Uani 1 1 d .
H3 H 0.0204 1.3130 0.6553 0.016 Uiso 1 1 calc R
C4 C 0.0855(4) 1.2270(4) 0.7135(4) 0.0147(13) Uani 1 1 d .
C5 C 0.1212(5) 1.2448(4) 0.8390(4) 0.0235(15) Uani 1 1 d .
H5A H 0.0924 1.1940 0.8523 0.035 Uiso 1 1 calc R
H5B H 0.1123 1.2838 0.8781 0.035 Uiso 1 1 calc R
H5C H 0.1863 1.2362 0.8314 0.035 Uiso 1 1 calc R
C6 C 0.1232(4) 1.1512(4) 0.7102(3) 0.0128(12) Uani 1 1 d .
H6 H 0.1500 1.1279 0.7521 0.015 Uiso 1 1 calc R
C7 C 0.1216(4) 1.1085(4) 0.6434(3) 0.0101(8) Uani 1 1 d .
C8 C 0.1542(4) 1.0273(4) 0.6436(3) 0.0114(12) Uani 1 1 d .
H8 H 0.1713 1.0053 0.6892 0.014 Uiso 1 1 calc R
C9 C 0.1805(4) 0.8925(4) 0.5959(3) 0.0097(12) Uani 1 1 d .
C10 C 0.0883(4) 0.8522(4) 0.6052(4) 0.0140(12) Uani 1 1 d .
H10A H 0.0561 0.8767 0.6462 0.021 Uiso 1 1 calc R
H10B H 0.0970 0.7950 0.6146 0.021 Uiso 1 1 calc R
H10C H 0.0525 0.8591 0.5608 0.021 Uiso 1 1 calc R
C11 C 0.2401(5) 0.8759(4) 0.6623(3) 0.0151(13) Uani 1 1 d .
H11A H 0.2937 0.9106 0.6609 0.023 Uiso 1 1 calc R
H11B H 0.2593 0.8197 0.6620 0.023 Uiso 1 1 calc R
H11C H 0.2054 0.8868 0.7066 0.023 Uiso 1 1 calc R
C12 C 0.2278(4) 0.8664(4) 0.5237(3) 0.0112(12) Uani 1 1 d .
C13 C 0.2277(4) 0.7746(4) 0.5161(3) 0.0127(12) Uani 1 1 d .
H13A H 0.1661 0.7561 0.5053 0.019 Uiso 1 1 calc R
H13B H 0.2486 0.7504 0.5615 0.019 Uiso 1 1 calc R
H13C H 0.2685 0.7590 0.4765 0.019 Uiso 1 1 calc R
C14 C 0.3253(4) 0.8967(4) 0.5194(4) 0.0155(13) Uani 1 1 d .
H14A H 0.3487 0.8885 0.4702 0.023 Uiso 1 1 calc R
H14B H 0.3631 0.8672 0.5541 0.023 Uiso 1 1 calc R
H14C H 0.3268 0.9539 0.5312 0.023 Uiso 1 1 calc R
C15 C 0.1635(4) 0.8717(4) 0.4015(3) 0.0130(12) Uani 1 1 d .
H15 H 0.1804 0.8169 0.3983 0.016 Uiso 1 1 calc R
C16 C 0.1264(4) 0.9073(4) 0.3376(3) 0.0101(8) Uani 1 1 d .
C17 C 0.1237(4) 0.8617(4) 0.2735(4) 0.0135(12) Uani 1 1 d .
H17 H 0.1425 0.8073 0.2746 0.016 Uiso 1 1 calc R
C18 C 0.0941(5) 0.8945(4) 0.2091(4) 0.0139(13) Uani 1 1 d .
C19 C 0.0639(5) 0.8795(4) 0.0827(3) 0.0160(13) Uani 1 1 d .
H19A H 0.0060 0.9074 0.0891 0.024 Uiso 1 1 calc R
H19B H 0.0570 0.8373 0.0461 0.024 Uiso 1 1 calc R
H19C H 0.1102 0.9177 0.0666 0.024 Uiso 1 1 calc R
C20 C 0.0676(4) 0.9751(4) 0.2067(4) 0.0139(13) Uani 1 1 d .
H20 H 0.0482 0.9983 0.1623 0.017 Uiso 1 1 calc R
C21 C 0.0699(5) 1.0203(4) 0.2687(3) 0.0150(13) Uani 1 1 d .
H21 H 0.0527 1.0750 0.2662 0.018 Uiso 1 1 calc R
C22 C 0.0968(4) 0.9885(4) 0.3356(4) 0.0132(12) Uani 1 1 d .
Mn1 Mn 0.13778(7) 1.01645(6) 0.48655(5) 0.01037(19) Uani 1 1 d .
N2 N 0.1762(3) 0.9062(3) 0.4626(3) 0.0099(10) Uani 1 1 d .
N1 N 0.1625(4) 0.9813(3) 0.5872(3) 0.0120(10) Uani 1 1 d .
O1 O 0.0736(3) 1.1053(3) 0.5186(2) 0.0149(9) Uani 1 1 d .
O2 O 0.0819(4) 1.2741(3) 0.7744(3) 0.0185(10) Uani 1 1 d .
O3 O 0.0943(4) 1.0345(3) 0.3940(2) 0.0179(10) Uani 1 1 d .
O4 O 0.0910(4) 0.8448(3) 0.1497(2) 0.0184(10) Uani 1 1 d .
O5 O 0.2642(3) 1.0743(3) 0.4634(2) 0.0165(10) Uani 1 1 d .
O6 O 0.3249(3) 1.1712(3) 0.3459(3) 0.0204(11) Uani 1 1 d .
O7 O 0.3213(4) 1.0043(3) 0.3291(3) 0.0242(12) Uani 1 1 d .
O8 O 0.4483(3) 1.0757(3) 0.4210(3) 0.0197(10) Uani 1 1 d .
Re1 Re 0.338776(17) 1.081266(15) 0.389343(13) 0.01244(8) Uani 1 1 d .

loop_
_atom_site_aniso_label
_atom_site_aniso_U_11
_atom_site_aniso_U_22
_atom_site_aniso_U_33
_atom_site_aniso_U_23
_atom_site_aniso_U_13
_atom_site_aniso_U_12
C1 0.009(3) 0.012(3) 0.011(3) 0.004(2) 0.000(2) 0.000(2)
C2 0.013(3) 0.016(3) 0.015(3) 0.007(2) -0.003(2) 0.002(3)
C3 0.015(3) 0.010(3) 0.016(3) -0.001(2) 0.000(2) 0.006(2)
C4 0.013(3) 0.018(3) 0.013(3) 0.002(3) 0.001(2) -0.003(3)
C5 0.031(4) 0.017(3) 0.022(4) -0.004(3) -0.001(3) 0.004(3)
C6 0.011(3) 0.016(3) 0.011(3) 0.000(2) -0.002(2) -0.001(2)
C7 0.0047(18) 0.013(2) 0.013(2) 0.0052(17) 0.0028(16) -0.0033(16)
C8 0.009(3) 0.015(3) 0.011(3) 0.004(2) 0.000(2) -0.003(2)
C9 0.014(3) 0.007(3) 0.008(3) 0.001(2) -0.002(2) 0.003(2)
C10 0.010(3) 0.016(3) 0.016(3) 0.002(3) 0.000(2) 0.004(2)
C11 0.021(3) 0.013(3) 0.011(3) 0.001(2) -0.003(3) 0.006(3)
C12 0.012(3) 0.011(3) 0.011(3) 0.003(2) 0.001(2) 0.003(2)
C13 0.013(3) 0.012(3) 0.013(3) -0.001(2) 0.000(2) 0.005(2)
C14 0.012(3) 0.019(3) 0.016(3) 0.002(3) 0.000(2) 0.003(2)
C15 0.009(3) 0.019(3) 0.011(3) 0.001(2) 0.002(2) -0.001(3)
C16 0.0047(18) 0.013(2) 0.013(2) 0.0052(17) 0.0028(16) -0.0033(16)
C17 0.014(3) 0.011(3) 0.016(3) -0.003(2) -0.001(2) 0.002(2)
C18 0.015(3) 0.013(3) 0.013(3) -0.002(2) -0.001(2) 0.000(2)
C19 0.023(3) 0.016(3) 0.009(3) -0.002(2) -0.003(3) 0.004(3)
C20 0.014(3) 0.016(3) 0.012(3) 0.005(2) -0.003(2) 0.001(3)
C21 0.018(3) 0.013(3) 0.014(3) 0.001(2) -0.001(3) 0.002(3)
C22 0.012(3) 0.009(3) 0.018(3) -0.001(2) -0.001(2) 0.002(2)
Mn1 0.0133(4) 0.0097(4) 0.0081(4) 0.0005(3) -0.0001(3) 0.0030(4)
N2 0.007(2) 0.008(2) 0.015(2) -0.004(2) 0.0063(19) -0.0018(19)
N1 0.012(2) 0.012(2) 0.012(2) 0.004(2) 0.001(2) 0.003(2)
O1 0.021(2) 0.015(2) 0.009(2) -0.0003(17) -0.0005(18) 0.0077(19)
O2 0.026(3) 0.013(2) 0.016(2) -0.0031(18) -0.003(2) 0.005(2)
O3 0.031(3) 0.016(2) 0.007(2) 0.0010(18) -0.004(2) 0.008(2)
O4 0.032(3) 0.015(2) 0.008(2) -0.0019(18) -0.006(2) 0.003(2)
O5 0.015(2) 0.018(2) 0.016(2) 0.0031(19) 0.0075(18) -0.0011(19)
O6 0.023(3) 0.020(2) 0.019(2) 0.008(2) 0.004(2) 0.002(2)
O7 0.028(3) 0.024(3) 0.020(3) -0.014(2) 0.003(2) -0.007(2)
O8 0.017(2) 0.026(3) 0.015(2) 0.001(2) -0.0015(19) 0.002(2)
Re1 0.01357(12) 0.01215(12) 0.01160(12) -0.00008(10) 0.00180(10) -0.00134(10)

loop_
_atom_type_symbol
_atom_type_description
_atom_type_scat_dispersion_real
_atom_type_scat_dispersion_imag
_atom_type_scat_source
C C 0.0033 0.0016 'International Tables Vol C Tables 4.2.6.8 and 6.1.1.4'
H H 0.0000 0.0000 'International Tables Vol C Tables 4.2.6.8 and 6.1.1.4'
N N 0.0061 0.0033 'International Tables Vol C Tables 4.2.6.8 and 6.1.1.4'
O O 0.0106 0.0060 'International Tables Vol C Tables 4.2.6.8 and 6.1.1.4'
Mn Mn 0.3368 0.7283 'International Tables Vol C Tables 4.2.6.8 and 6.1.1.4'
Re Re -1.0185 7.2310 'International Tables Vol C Tables 4.2.6.8 and 6.1.1.4'

loop_
_geom_angle_atom_site_label_1
_geom_angle_atom_site_label_2
_geom_angle_atom_site_label_3
_geom_angle
O1 C1 C7 123.9(6)
O1 C1 C2 118.3(6)
C7 C1 C2 117.8(6)
C3 C2 C1 121.0(6)
C3 C2 H2 119.5
C1 C2 H2 119.5
C2 C3 C4 120.9(6)
C2 C3 H3 119.5
C4 C3 H3 119.5
O2 C4 C6 125.2(6)
O2 C4 C3 114.4(6)
C6 C4 C3 120.4(6)
O2 C5 H5A 109.5
O2 C5 H5B 109.5
H5A C5 H5B 109.5
O2 C5 H5C 109.5
H5A C5 H5C 109.5
H5B C5 H5C 109.5
C4 C6 C7 119.4(6)
C4 C6 H6 120.3
C7 C6 H6 120.3
C1 C7 C6 120.5(6)
C1 C7 C8 121.4(6)
C6 C7 C8 117.7(6)
N1 C8 C7 126.0(6)
N1 C8 H8 117.0
C7 C8 H8 117.0
N1 C9 C10 106.7(5)
N1 C9 C11 111.2(5)
C10 C9 C11 109.9(5)
N1 C9 C12 105.2(5)
C10 C9 C12 111.7(5)
C11 C9 C12 112.0(5)
C9 C10 H10A 109.5
C9 C10 H10B 109.5
H10A C10 H10B 109.5
C9 C10 H10C 109.5
H10A C10 H10C 109.5
H10B C10 H10C 109.5
C9 C11 H11A 109.5
C9 C11 H11B 109.5
H11A C11 H11B 109.5
C9 C11 H11C 109.5
H11A C11 H11C 109.5
H11B C11 H11C 109.5
N2 C12 C14 106.8(5)
N2 C12 C13 111.6(5)
C14 C12 C13 109.1(5)
N2 C12 C9 106.6(5)
C14 C12 C9 111.8(5)
C13 C12 C9 110.9(5)
C12 C13 H13A 109.5
C12 C13 H13B 109.5
H13A C13 H13B 109.5
C12 C13 H13C 109.5
H13A C13 H13C 109.5
H13B C13 H13C 109.5
C12 C14 H14A 109.5
C12 C14 H14B 109.5
H14A C14 H14B 109.5
C12 C14 H14C 109.5
H14A C14 H14C 109.5
H14B C14 H14C 109.5
N2 C15 C16 126.4(6)
N2 C15 H15 116.8
C16 C15 H15 116.8
C17 C16 C22 119.0(6)
C17 C16 C15 118.5(6)
C22 C16 C15 122.4(6)
C18 C17 C16 121.1(6)
C18 C17 H17 119.5
C16 C17 H17 119.5
O4 C18 C17 117.0(6)
O4 C18 C20 123.1(6)
C17 C18 C20 119.8(6)
O4 C19 H19A 109.5
O4 C19 H19B 109.5
H19A C19 H19B 109.5
O4 C19 H19C 109.5
H19A C19 H19C 109.5
H19B C19 H19C 109.5
C21 C20 C18 119.7(6)
C21 C20 H20 120.1
C18 C20 H20 120.1
C20 C21 C22 122.2(6)
C20 C21 H21 118.9
C22 C21 H21 118.9
O3 C22 C21 119.2(6)
O3 C22 C16 122.7(6)
C21 C22 C16 118.1(6)
O3 Mn1 O1 89.2(2)
O3 Mn1 N2 92.6(2)
O1 Mn1 N2 164.1(2)
O3 Mn1 N1 167.9(2)
O1 Mn1 N1 91.9(2)
N2 Mn1 N1 83.1(2)
O3 Mn1 O5 92.5(2)
O1 Mn1 O5 98.4(2)
N2 Mn1 O5 97.3(2)
N1 Mn1 O5 99.2(2)
C15 N2 C12 122.1(5)
C15 N2 Mn1 125.1(5)
C12 N2 Mn1 112.8(4)
C8 N1 C9 120.8(5)
C8 N1 Mn1 123.9(4)
C9 N1 Mn1 114.9(4)
C1 O1 Mn1 128.1(4)
C4 O2 C5 118.3(5)
C22 O3 Mn1 130.3(4)
C18 O4 C19 117.0(5)
Re1 O5 Mn1 136.8(3)
O6 Re1 O7 109.7(3)
O6 Re1 O8 108.5(2)
O7 Re1 O8 108.6(3)
O6 Re1 O5 110.2(2)
O7 Re1 O5 111.0(2)
O8 Re1 O5 108.7(2)

loop_
_geom_bond_atom_site_label_1
_geom_bond_atom_site_label_2
_geom_bond_distance
C1 O1 1.313(8)
C1 C7 1.413(8)
C1 C2 1.417(9)
C2 C3 1.374(9)
C2 H2 0.9500
C3 C4 1.390(9)
C3 H3 0.9500
C4 O2 1.372(8)
C4 C6 1.385(9)
C5 O2 1.410(9)
C5 H5A 0.9800
C5 H5B 0.9800
C5 H5C 0.9800
C6 C7 1.422(9)
C6 H6 0.9500
C7 C8 1.439(9)
C8 N1 1.298(8)
C8 H8 0.9500
C9 N1 1.515(8)
C9 C10 1.527(9)
C9 C11 1.532(8)
C9 C12 1.562(8)
C10 H10A 0.9800
C10 H10B 0.9800
C10 H10C 0.9800
C11 H11A 0.9800
C11 H11B 0.9800
C11 H11C 0.9800
C12 N2 1.513(8)
C12 C14 1.527(9)
C12 C13 1.539(9)
C13 H13A 0.9800
C13 H13B 0.9800
C13 H13C 0.9800
C14 H14A 0.9800
C14 H14B 0.9800
C14 H14C 0.9800
C15 N2 1.278(8)
C15 C16 1.428(8)
C15 H15 0.9500
C16 C17 1.406(9)
C16 C22 1.425(8)
C17 C18 1.378(9)
C17 H17 0.9500
C18 O4 1.375(8)
C18 C20 1.402(9)
C19 O4 1.422(8)
C19 H19A 0.9800
C19 H19B 0.9800
C19 H19C 0.9800
C20 C21 1.370(9)
C20 H20 0.9500
C21 C22 1.399(9)
C21 H21 0.9500
C22 O3 1.323(8)
Mn1 O3 1.846(5)
Mn1 O1 1.857(5)
Mn1 N2 1.977(5)
Mn1 N1 1.979(5)
Mn1 O5 2.141(5)
O5 Re1 1.756(4)
O6 Re1 1.715(5)
O7 Re1 1.718(5)
O8 Re1 1.718(5)
